data_2206605
loop_
_publ_author_name
'Zhang, Jing'
'Ye, Ling'
'Yu, Jing-Sheng'
'Wu, Li-Xin'

_publ_section_title
;
 4,4'-Ethylenebipyridinium tetrachlorocuprate
;
_journal_coeditor_code XU6025
_journal_issue 8
_journal_name_full 'Acta Crystallographica Section E'
_journal_page_first m1633
_journal_page_last m1634
_journal_paper_doi 10.1107/S1600536805023433
_journal_volume 61
_journal_year 2005
_chemical_formula_iupac '(C12 H12 N2) [Cu Cl4]'
_chemical_formula_moiety 'C12 H12 N2 2+, Cl4 Cu 2-'
_chemical_formula_sum 'C12 H12 Cl4 Cu N2'
_chemical_formula_weight 389.58
_chemical_name_systematic
;
4,4'-Ethylenebipyridinium tetrachlorocuprate
;
_space_group_IT_number 2
_symmetry_cell_setting triclinic
_symmetry_space_group_name_Hall '-P 1'
_symmetry_space_group_name_H-M 'P -1'
_atom_sites_solution_hydrogens geom
_atom_sites_solution_primary direct
_atom_sites_solution_secondary difmap
_cell_angle_alpha 68.660(10)
_cell_angle_beta 73.748(6)
_cell_angle_gamma 76.204(11)
_cell_formula_units_Z 1
_cell_length_a 7.0207(14)
_cell_length_b 7.0602(11)
_cell_length_c 8.1978(19)
_cell_measurement_reflns_used 1725
_cell_measurement_temperature 273(2)
_cell_measurement_theta_max 27.1
_cell_measurement_theta_min 3.1
_cell_volume 359.09(13)
_computing_cell_refinement PROCESS-AUTO
_computing_data_collection 'PROCESS-AUTO (Rigaku, 1998)'
_computing_data_reduction 'CrystalStructure (Rigaku/MSC, 2002)'
_computing_molecular_graphics 'DIAMOND (Brandenburg, 1999) and ORTEP-3 for Windows (Farrugia, 1997)'
_computing_publication_material SHELXTL
_computing_structure_refinement SHELXTL
_computing_structure_solution 'SHELXTL (Bruker, 2000)'
_diffrn_ambient_temperature 273(2)
_diffrn_measured_fraction_theta_full 0.97
_diffrn_measured_fraction_theta_max 0.97
_diffrn_measurement_device_type 'Rigaku R-AXIS RAPID'
_diffrn_measurement_method \w
_diffrn_radiation_monochromator graphite
_diffrn_radiation_source 'fine-focus sealed tube'
_diffrn_radiation_type MoK\a
_diffrn_radiation_wavelength 0.71073
_diffrn_reflns_av_R_equivalents 0.0383
_diffrn_reflns_av_sigmaI/netI 0.0250
_diffrn_reflns_limit_h_max 9
_diffrn_reflns_limit_h_min 0
_diffrn_reflns_limit_k_max 9
_diffrn_reflns_limit_k_min -8
_diffrn_reflns_limit_l_max 10
_diffrn_reflns_limit_l_min -9
_diffrn_reflns_number 3071
_diffrn_reflns_theta_full 27.2
_diffrn_reflns_theta_max 27.2
_diffrn_reflns_theta_min 2.7
_diffrn_standards_decay_% 0
_diffrn_standards_interval_count 0
_diffrn_standards_interval_time 0
_diffrn_standards_number 0
_exptl_absorpt_coefficient_mu 2.249
_exptl_absorpt_correction_T_max 0.603
_exptl_absorpt_correction_T_min 0.531
_exptl_absorpt_correction_type multi-scan
_exptl_absorpt_process_details '(ABSCOR; Higashi, 1995)'
_exptl_crystal_colour blue
_exptl_crystal_density_diffrn 1.801
_exptl_crystal_density_method 'not measured'
_exptl_crystal_description block
_exptl_crystal_F_000 195
_exptl_crystal_size_max 0.43
_exptl_crystal_size_mid 0.24
_exptl_crystal_size_min 0.23
_refine_diff_density_max 0.56
_refine_diff_density_min -0.82
_refine_ls_extinction_coef 0.086(11)
_refine_ls_extinction_expression Fc^*^=kFc[1+0.001xFc^2^\l^3^/sin(2\q)]^-1/4^
_refine_ls_extinction_method SHELXTL
_refine_ls_goodness_of_fit_ref 1.135
_refine_ls_hydrogen_treatment constr
_refine_ls_matrix_type full
_refine_ls_number_parameters 89
_refine_ls_number_reflns 1547
_refine_ls_number_restraints 0
_refine_ls_restrained_S_all 1.135
_refine_ls_R_factor_all 0.051
_refine_ls_R_factor_gt 0.043
_refine_ls_shift/su_max 0.000
_refine_ls_shift/su_mean 0.000
_refine_ls_structure_factor_coef Fsqd
_refine_ls_weighting_details 'calc w = 1/[\s^2^(Fo^2^)+(0.069P)^2^+0.374P] where P = (Fo^2^+2Fc^2^)/3'
_refine_ls_weighting_scheme calc
_refine_ls_wR_factor_gt 0.120
_refine_ls_wR_factor_ref 0.127
_reflns_number_gt 1357
_reflns_number_total 1547
_reflns_threshold_expression I>2\s(I)
_cod_data_source_file xu6025.cif
_cod_data_source_block I
_cod_depositor_comments
;
The following automatic conversions were performed:
'_geom_bond_publ_flag' value 'Y' changed to 'y' according to
'/home/saulius/struct/CIF-dictionaries/cif_core.dic' dictionary named
'cif_core.dic' version 2.4.1 from 2010-06-29 (2
times).

'_geom_angle_publ_flag' value 'Y' changed to 'y' according to
'/home/saulius/struct/CIF-dictionaries/cif_core.dic' dictionary named
'cif_core.dic' version 2.4.1 from 2010-06-29.

Automatic conversion script
Id: cif_fix_enum 1527 2010-12-29 10:47:43Z saulius 

The following automatic conversions were performed:

'_geom_bond_publ_flag' value 'Y' changed to 'y' according to
/home/saulius/struct/CIF-dictionaries/cif_core.dic dictionary named
'cif_core.dic' version 2.4.1 from 2010-06-29 (2
times).

'_geom_angle_publ_flag' value 'Y' changed to 'y' according
to /home/saulius/struct/CIF-dictionaries/cif_core.dic dictionary
named 'cif_core.dic' version 2.4.1 from 2010-06-29.

Automatic conversion script
Id: cif_fix_values 1715 2011-07-08 13:25:40Z adriana 
;
_cod_original_cell_volume 359.10(12)
_cod_database_code 2206605
_cod_database_fobs_code 2206605

loop_
_symmetry_equiv_pos_as_xyz
'x, y, z'
'-x, -y, -z'

loop_
_atom_site_label
_atom_site_fract_x
_atom_site_fract_y
_atom_site_fract_z
_atom_site_U_iso_or_equiv
_atom_site_adp_type
_atom_site_calc_flag
_atom_site_refinement_flags
_atom_site_occupancy
_atom_site_type_symbol
Cu1 0.5000 0.5000 0.5000 0.0338(2) Uani d S 1 Cu
Cl1 0.26992(17) 0.78630(16) 0.46614(15) 0.0535(3) Uani d . 1 Cl
Cl2 0.56858(15) 0.55362(15) 0.73305(13) 0.0470(3) Uani d . 1 Cl
N1 0.2762(4) -0.0354(5) 0.7682(4) 0.0392(7) Uani d . 1 N
H1 0.3227 -0.1295 0.7178 0.047 Uiso calc R 1 H
C1 0.3045(6) -0.0705(6) 0.9299(6) 0.0434(8) Uani d . 1 C
H1A 0.3744 -0.1958 0.9873 0.052 Uiso calc R 1 H
C2 0.2321(6) 0.0755(6) 1.0133(5) 0.0422(8) Uani d . 1 C
H2 0.2514 0.0485 1.1279 0.051 Uiso calc R 1 H
C3 0.1310(5) 0.2618(5) 0.9293(5) 0.0372(8) Uani d . 1 C
C4 0.1036(6) 0.2938(6) 0.7593(5) 0.0417(8) Uani d . 1 C
H4 0.0350 0.4181 0.6985 0.050 Uiso calc R 1 H
C5 0.1779(6) 0.1416(6) 0.6816(5) 0.0418(8) Uani d . 1 C
H5 0.1593 0.1624 0.5680 0.050 Uiso calc R 1 H
C6 0.0564(6) 0.4131(6) 1.0271(6) 0.0450(9) Uani d . 1 C
H6 0.0934 0.3809 1.1356 0.054 Uiso calc R 1 H

loop_
_atom_site_aniso_label
_atom_site_aniso_U_11
_atom_site_aniso_U_22
_atom_site_aniso_U_33
_atom_site_aniso_U_12
_atom_site_aniso_U_13
_atom_site_aniso_U_23
Cu1 0.0372(4) 0.0323(4) 0.0339(4) 0.0013(2) -0.0119(2) -0.0139(2)
Cl1 0.0663(7) 0.0458(6) 0.0584(6) 0.0200(5) -0.0356(5) -0.0293(5)
Cl2 0.0564(6) 0.0470(5) 0.0448(5) 0.0112(4) -0.0247(4) -0.0247(4)
N1 0.0384(16) 0.0326(15) 0.0480(18) -0.0027(12) -0.0033(13) -0.0206(13)
C1 0.0405(19) 0.0378(19) 0.049(2) -0.0020(15) -0.0125(16) -0.0112(16)
C2 0.0436(19) 0.050(2) 0.0353(18) -0.0085(16) -0.0110(15) -0.0141(16)
C3 0.0331(17) 0.0374(18) 0.0432(19) -0.0057(14) -0.0025(14) -0.0191(15)
C4 0.0425(19) 0.0353(18) 0.043(2) -0.0011(15) -0.0086(16) -0.0105(15)
C5 0.047(2) 0.045(2) 0.0347(18) -0.0092(16) -0.0079(15) -0.0137(15)
C6 0.048(2) 0.049(2) 0.046(2) -0.0028(16) -0.0132(16) -0.0247(18)

loop_
_atom_type_symbol
_atom_type_description
_atom_type_scat_dispersion_real
_atom_type_scat_dispersion_imag
_atom_type_scat_source
C C 0.0033 0.0016 'International Tables Vol C Tables 4.2.6.8 and 6.1.1.4'
H H 0.0000 0.0000 'International Tables Vol C Tables 4.2.6.8 and 6.1.1.4'
N N 0.0061 0.0033 'International Tables Vol C Tables 4.2.6.8 and 6.1.1.4'
Cl Cl 0.1484 0.1585 'International Tables Vol C Tables 4.2.6.8 and 6.1.1.4'
Cu Cu 0.3201 1.2651 'International Tables Vol C Tables 4.2.6.8 and 6.1.1.4'

loop_
_geom_angle_atom_site_label_1
_geom_angle_atom_site_label_2
_geom_angle_atom_site_label_3
_geom_angle_site_symmetry_1
_geom_angle_site_symmetry_3
_geom_angle
_geom_angle_publ_flag
Cl1 Cu1 Cl1 . 2_666 180.0 ?
Cl1 Cu1 Cl2 . 2_666 90.10(3) ?
Cl1 Cu1 Cl2 2_666 2_666 89.90(3) ?
Cl1 Cu1 Cl2 . . 89.90(3) y
Cl1 Cu1 Cl2 2_666 . 90.10(3) ?
Cl2 Cu1 Cl2 2_666 . 180.0 ?
C1 N1 C5 . . 121.6(3) ?
C1 N1 H1 . . 119.2 ?
C5 N1 H1 . . 119.2 ?
N1 C1 C2 . . 120.5(3) ?
N1 C1 H1A . . 119.7 ?
C2 C1 H1A . . 119.7 ?
C1 C2 C3 . . 120.3(3) ?
C1 C2 H2 . . 119.8 ?
C3 C2 H2 . . 119.8 ?
C2 C3 C4 . . 117.7(3) ?
C2 C3 C6 . . 117.6(3) ?
C4 C3 C6 . . 124.7(3) ?
C5 C4 C3 . . 119.8(4) ?
C5 C4 H4 . . 120.1 ?
C3 C4 H4 . . 120.1 ?
N1 C5 C4 . . 120.1(3) ?
N1 C5 H5 . . 120.0 ?
C4 C5 H5 . . 120.0 ?
C6 C6 C3 2_567 . 124.8(5) ?
C6 C6 H6 2_567 . 117.6 ?
C3 C6 H6 . . 117.6 ?

loop_
_geom_bond_atom_site_label_1
_geom_bond_atom_site_label_2
_geom_bond_site_symmetry_2
_geom_bond_distance
_geom_bond_publ_flag
Cu1 Cl1 . 2.2489(10) y
Cu1 Cl1 2_666 2.2489(10) ?
Cu1 Cl2 2_666 2.2701(10) ?
Cu1 Cl2 . 2.2701(10) y
N1 C1 . 1.320(5) ?
N1 C5 . 1.326(5) ?
N1 H1 . 0.8600 ?
C1 C2 . 1.363(6) ?
C1 H1A . 0.9300 ?
C2 C3 . 1.370(5) ?
C2 H2 . 0.9300 ?
C3 C4 . 1.389(5) ?
C3 C6 . 1.477(5) ?
C4 C5 . 1.371(5) ?
C4 H4 . 0.9300 ?
C5 H5 . 0.9300 ?
C6 C6 2_567 1.291(8) ?
C6 H6 . 0.9300 ?

loop_
_geom_hbond_atom_site_label_D
_geom_hbond_atom_site_label_H
_geom_hbond_atom_site_label_A
_geom_hbond_site_symmetry_A
_geom_hbond_distance_DH
_geom_hbond_distance_HA
_geom_hbond_distance_DA
_geom_hbond_angle_DHA
N1 H1 Cl1 1_545 0.86 2.48 3.174(3) 138
N1 H1 Cl2 1_545 0.86 2.47 3.187(3) 142
